data_4103796
loop_
_publ_author_name
'Andrew DeAngelis'
'Michael T. Taylor'
'Joseph M. Fox'

_publ_section_title
;
 Unusually Reactive and Selective Carbonyl Ylides for Three-Component
 Cycloaddition Reactions
;
_journal_name_full 'Journal of the American Chemical Society'
_journal_page_first 1101
_journal_page_last 1105
_journal_paper_doi 10.1021/ja807184r
_journal_volume 131
_journal_year 2009
_chemical_formula_sum 'C28 H28 O7'
_chemical_formula_weight 476.50
_chemical_name_systematic
;
 ?
;
_space_group_IT_number 2
_symmetry_cell_setting triclinic
_symmetry_space_group_name_Hall '-P 1'
_symmetry_space_group_name_H-M 'P -1'
_atom_sites_solution_hydrogens geom
_atom_sites_solution_primary direct
_atom_sites_solution_secondary difmap
_audit_creation_method SHELXL-97
_cell_angle_alpha 72.654(8)
_cell_angle_beta 80.740(8)
_cell_angle_gamma 70.202(8)
_cell_formula_units_Z 2
_cell_length_a 8.523(5)
_cell_length_b 10.054(6)
_cell_length_c 16.299(9)
_cell_measurement_reflns_used 1009
_cell_measurement_temperature 120(2)
_cell_measurement_theta_max 0.00
_cell_measurement_theta_min 0.00
_cell_volume 1251.6(13)
_computing_cell_refinement 'SAINT (Bruker, 2002)'
_computing_data_collection 'SMART (Bruker, 2002)'
_computing_data_reduction SAINT
_computing_molecular_graphics 'SHELXTL (Sheldrick, 2001)'
_computing_publication_material 'SHELXTL (Sheldrick, 2001)'
_computing_structure_refinement 'SHELXL-97 (Sheldrick, 1997)'
_computing_structure_solution 'SHELXS-97 (Sheldrick, 1990)'
_diffrn_ambient_temperature 120(2)
_diffrn_detector_area_resol_mean 836.6
_diffrn_measured_fraction_theta_full 1.000
_diffrn_measured_fraction_theta_max 0.992
_diffrn_measurement_device_type 'Bruker AXS APEX diffractometer'
_diffrn_measurement_method \w
_diffrn_radiation_monochromator graphite
_diffrn_radiation_source 'fine-focus sealed tube'
_diffrn_radiation_type MoK\a
_diffrn_radiation_wavelength 0.71073
_diffrn_reflns_av_R_equivalents 0.0285
_diffrn_reflns_av_sigmaI/netI 0.0337
_diffrn_reflns_limit_h_max 11
_diffrn_reflns_limit_h_min -11
_diffrn_reflns_limit_k_max 13
_diffrn_reflns_limit_k_min -13
_diffrn_reflns_limit_l_max 21
_diffrn_reflns_limit_l_min -21
_diffrn_reflns_number 13597
_diffrn_reflns_theta_full 25.00
_diffrn_reflns_theta_max 28.26
_diffrn_reflns_theta_min 1.31
_diffrn_standards_decay_% 1
_diffrn_standards_interval_count 0
_diffrn_standards_interval_time 0
_diffrn_standards_number 0
_exptl_absorpt_coefficient_mu 0.091
_exptl_absorpt_correction_T_max 0.9889
_exptl_absorpt_correction_T_min 0.9818
_exptl_absorpt_correction_type multi-scan
_exptl_absorpt_process_details 'SADABS (Sheldrick, 2003)'
_exptl_crystal_colour colourless
_exptl_crystal_density_diffrn 1.264
_exptl_crystal_density_method 'not measured'
_exptl_crystal_description block
_exptl_crystal_F_000 504
_exptl_crystal_size_max 0.20
_exptl_crystal_size_mid 0.20
_exptl_crystal_size_min 0.12
_refine_diff_density_max 0.363
_refine_diff_density_min -0.201
_refine_diff_density_rms 0.046
_refine_ls_extinction_method none
_refine_ls_goodness_of_fit_ref 1.007
_refine_ls_hydrogen_treatment mixed
_refine_ls_matrix_type full
_refine_ls_number_parameters 324
_refine_ls_number_reflns 6162
_refine_ls_number_restraints 0
_refine_ls_restrained_S_all 1.007
_refine_ls_R_factor_all 0.0505
_refine_ls_R_factor_gt 0.0430
_refine_ls_shift/su_max 0.000
_refine_ls_shift/su_mean 0.000
_refine_ls_structure_factor_coef Fsqd
_refine_ls_weighting_details 'calc w=1/[\s^2^(Fo^2^)+(0.0601P)^2^+0.3747P] where P=(Fo^2^+2Fc^2^)/3'
_refine_ls_weighting_scheme calc
_refine_ls_wR_factor_gt 0.1111
_refine_ls_wR_factor_ref 0.1197
_reflns_number_gt 5342
_reflns_number_total 6162
_reflns_threshold_expression >2sigma(I)
_cod_data_source_file ja807184r_si_003.cif
_cod_data_source_block joef084
_cod_original_cell_volume 1251.6(12)
_cod_database_code 4103796

loop_
_symmetry_equiv_pos_as_xyz
'x, y, z'
'-x, -y, -z'

loop_
_atom_site_label
_atom_site_type_symbol
_atom_site_fract_x
_atom_site_fract_y
_atom_site_fract_z
_atom_site_U_iso_or_equiv
_atom_site_adp_type
_atom_site_occupancy
_atom_site_symmetry_multiplicity
_atom_site_calc_flag
_atom_site_refinement_flags
C1 C 1.01523(19) 0.29177(17) 0.49579(9) 0.0344(3) Uani 1 1 d .
H1 H 1.035(2) 0.3229(19) 0.5417(12) 0.041 Uiso 1 1 d .
C2 C 0.99110(16) 0.25051(14) 0.43912(8) 0.0270(3) Uani 1 1 d .
C3 C 0.95592(15) 0.20235(13) 0.37116(8) 0.0241(2) Uani 1 1 d .
C4 C 1.02768(18) 0.05620(15) 0.36820(9) 0.0309(3) Uani 1 1 d .
H4A H 1.1017 -0.0110 0.4105 0.037 Uiso 1 1 calc R
C5 C 0.99113(18) 0.00918(15) 0.30386(10) 0.0334(3) Uani 1 1 d .
H5A H 1.0399 -0.0902 0.3022 0.040 Uiso 1 1 calc R
C6 C 0.88330(17) 0.10720(15) 0.24182(9) 0.0297(3) Uani 1 1 d .
H6A H 0.8581 0.0746 0.1979 0.036 Uiso 1 1 calc R
C7 C 0.81204(16) 0.25315(14) 0.24377(8) 0.0243(2) Uani 1 1 d .
H7A H 0.7383 0.3196 0.2012 0.029 Uiso 1 1 calc R
C8 C 0.84806(14) 0.30211(13) 0.30760(7) 0.0207(2) Uani 1 1 d .
C9 C 0.77427(14) 0.46166(13) 0.30898(7) 0.0192(2) Uani 1 1 d .
H9A H 0.7475 0.4678 0.3700 0.023 Uiso 1 1 calc R
C10 C 0.88534(14) 0.55549(12) 0.26353(7) 0.0184(2) Uani 1 1 d .
C11 C 0.80561(14) 0.66626(12) 0.20121(7) 0.0186(2) Uani 1 1 d .
C12 C 0.63227(14) 0.65903(12) 0.19741(7) 0.0190(2) Uani 1 1 d .
C13 C 1.05516(15) 0.53036(13) 0.29077(7) 0.0200(2) Uani 1 1 d .
C14 C 1.33133(16) 0.36976(16) 0.30117(9) 0.0319(3) Uani 1 1 d .
H14A H 1.3919 0.2678 0.3009 0.048 Uiso 1 1 calc R
H14B H 1.3251 0.3809 0.3594 0.048 Uiso 1 1 calc R
H14C H 1.3903 0.4343 0.2612 0.048 Uiso 1 1 calc R
C15 C 0.87377(14) 0.78244(13) 0.14387(7) 0.0191(2) Uani 1 1 d .
C16 C 1.12258(16) 0.82976(15) 0.07601(9) 0.0297(3) Uani 1 1 d .
H16A H 1.2432 0.7800 0.0721 0.045 Uiso 1 1 calc R
H16B H 1.1005 0.9108 0.1022 0.045 Uiso 1 1 calc R
H16C H 1.0811 0.8681 0.0182 0.045 Uiso 1 1 calc R
C17 C 0.48589(15) 0.79051(13) 0.21591(8) 0.0229(2) Uani 1 1 d .
H17A H 0.4903 0.8808 0.1709 0.028 Uiso 1 1 calc R
H17B H 0.3786 0.7744 0.2134 0.028 Uiso 1 1 calc R
C18 C 0.42167(17) 0.73375(15) 0.37696(9) 0.0292(3) Uani 1 1 d .
H18A H 0.3616 0.6726 0.3721 0.035 Uiso 1 1 calc R
C19 C 0.4378(2) 0.74634(17) 0.45768(9) 0.0362(3) Uani 1 1 d .
H19A H 0.3886 0.6938 0.5077 0.043 Uiso 1 1 calc R
C20 C 0.52522(19) 0.83501(17) 0.46552(9) 0.0362(3) Uani 1 1 d .
H20A H 0.5372 0.8423 0.5208 0.043 Uiso 1 1 calc R
C21 C 0.59515(18) 0.91302(17) 0.39260(10) 0.0343(3) Uani 1 1 d .
H21A H 0.6544 0.9746 0.3978 0.041 Uiso 1 1 calc R
C22 C 0.57883(17) 0.90127(15) 0.31179(9) 0.0284(3) Uani 1 1 d .
H22A H 0.6265 0.9555 0.2619 0.034 Uiso 1 1 calc R
C23 C 0.49317(15) 0.81056(14) 0.30329(8) 0.0228(2) Uani 1 1 d .
C24 C 0.60727(14) 0.63683(13) 0.11127(7) 0.0204(2) Uani 1 1 d .
C25 C 0.69096(15) 0.70089(14) -0.04392(7) 0.0229(2) Uani 1 1 d .
C26 C 0.8013(2) 0.79404(18) -0.09230(9) 0.0364(3) Uani 1 1 d .
H26A H 0.7510 0.8936 -0.0853 0.055 Uiso 1 1 calc R
H26B H 0.8121 0.7973 -0.1536 0.055 Uiso 1 1 calc R
H26C H 0.9121 0.7514 -0.0693 0.055 Uiso 1 1 calc R
C27 C 0.51475(17) 0.76839(16) -0.07413(9) 0.0306(3) Uani 1 1 d .
H27A H 0.4483 0.7028 -0.0449 0.046 Uiso 1 1 calc R
H27B H 0.5189 0.7828 -0.1365 0.046 Uiso 1 1 calc R
H27C H 0.4633 0.8631 -0.0605 0.046 Uiso 1 1 calc R
C28 C 0.76837(17) 0.54380(15) -0.04921(9) 0.0292(3) Uani 1 1 d .
H28A H 0.6957 0.4859 -0.0164 0.044 Uiso 1 1 calc R
H28B H 0.8781 0.5029 -0.0250 0.044 Uiso 1 1 calc R
H28C H 0.7814 0.5410 -0.1096 0.044 Uiso 1 1 calc R
O1 O 0.62476(10) 0.52965(9) 0.26328(5) 0.02099(18) Uani 1 1 d .
O2 O 1.16315(10) 0.40873(9) 0.27438(5) 0.02249(18) Uani 1 1 d .
O3 O 1.08557(12) 0.61009(11) 0.32376(6) 0.0301(2) Uani 1 1 d .
O4 O 1.03860(11) 0.72727(9) 0.12837(6) 0.02458(19) Uani 1 1 d .
O5 O 0.79389(11) 0.90871(9) 0.11623(6) 0.02519(19) Uani 1 1 d .
O6 O 0.69136(11) 0.70590(10) 0.04673(5) 0.02402(19) Uani 1 1 d .
O7 O 0.51969(12) 0.56809(11) 0.10612(6) 0.0287(2) Uani 1 1 d .

loop_
_atom_site_aniso_label
_atom_site_aniso_U_11
_atom_site_aniso_U_22
_atom_site_aniso_U_33
_atom_site_aniso_U_23
_atom_site_aniso_U_13
_atom_site_aniso_U_12
C1 0.0406(8) 0.0348(7) 0.0270(7) -0.0028(6) -0.0076(6) -0.0126(6)
C2 0.0275(6) 0.0237(6) 0.0246(6) 0.0014(5) -0.0034(5) -0.0074(5)
C3 0.0244(6) 0.0215(6) 0.0252(6) -0.0025(5) 0.0011(5) -0.0101(5)
C4 0.0320(7) 0.0215(6) 0.0332(7) -0.0002(5) -0.0012(5) -0.0072(5)
C5 0.0359(7) 0.0210(6) 0.0422(8) -0.0098(5) 0.0068(6) -0.0104(5)
C6 0.0330(7) 0.0287(7) 0.0342(7) -0.0144(5) 0.0069(5) -0.0170(6)
C7 0.0253(6) 0.0247(6) 0.0258(6) -0.0073(5) 0.0020(5) -0.0126(5)
C8 0.0204(5) 0.0203(5) 0.0223(5) -0.0049(4) 0.0027(4) -0.0097(4)
C9 0.0192(5) 0.0205(5) 0.0184(5) -0.0045(4) -0.0014(4) -0.0074(4)
C10 0.0196(5) 0.0176(5) 0.0196(5) -0.0070(4) 0.0001(4) -0.0068(4)
C11 0.0185(5) 0.0180(5) 0.0206(5) -0.0076(4) 0.0006(4) -0.0061(4)
C12 0.0191(5) 0.0194(5) 0.0187(5) -0.0044(4) -0.0003(4) -0.0072(4)
C13 0.0215(5) 0.0208(5) 0.0178(5) -0.0025(4) -0.0018(4) -0.0088(4)
C14 0.0188(6) 0.0354(7) 0.0384(7) -0.0057(6) -0.0070(5) -0.0057(5)
C15 0.0203(5) 0.0198(5) 0.0189(5) -0.0061(4) -0.0016(4) -0.0074(4)
C16 0.0243(6) 0.0253(6) 0.0359(7) -0.0001(5) 0.0028(5) -0.0121(5)
C17 0.0193(5) 0.0235(6) 0.0239(6) -0.0064(5) -0.0016(4) -0.0037(5)
C18 0.0274(6) 0.0296(7) 0.0304(6) -0.0099(5) 0.0046(5) -0.0098(5)
C19 0.0411(8) 0.0371(8) 0.0252(6) -0.0078(6) 0.0078(6) -0.0105(6)
C20 0.0408(8) 0.0413(8) 0.0257(6) -0.0149(6) -0.0016(6) -0.0067(6)
C21 0.0334(7) 0.0397(8) 0.0366(7) -0.0197(6) 0.0011(6) -0.0129(6)
C22 0.0300(6) 0.0287(6) 0.0278(6) -0.0110(5) 0.0037(5) -0.0100(5)
C23 0.0186(5) 0.0230(6) 0.0243(6) -0.0081(5) -0.0003(4) -0.0021(4)
C24 0.0177(5) 0.0202(5) 0.0222(5) -0.0049(4) -0.0024(4) -0.0046(4)
C25 0.0250(6) 0.0275(6) 0.0179(5) -0.0060(4) -0.0008(4) -0.0103(5)
C26 0.0409(8) 0.0474(9) 0.0257(6) -0.0042(6) 0.0025(6) -0.0266(7)
C27 0.0273(6) 0.0337(7) 0.0251(6) -0.0023(5) -0.0050(5) -0.0053(5)
C28 0.0270(6) 0.0320(7) 0.0291(6) -0.0129(5) -0.0033(5) -0.0048(5)
O1 0.0186(4) 0.0219(4) 0.0218(4) -0.0024(3) -0.0016(3) -0.0082(3)
O2 0.0185(4) 0.0228(4) 0.0256(4) -0.0053(3) -0.0029(3) -0.0060(3)
O3 0.0309(5) 0.0306(5) 0.0354(5) -0.0134(4) -0.0083(4) -0.0110(4)
O4 0.0197(4) 0.0202(4) 0.0296(4) -0.0018(3) 0.0027(3) -0.0069(3)
O5 0.0237(4) 0.0191(4) 0.0299(5) -0.0032(3) -0.0019(3) -0.0057(3)
O6 0.0300(5) 0.0279(4) 0.0191(4) -0.0066(3) 0.0005(3) -0.0156(4)
O7 0.0298(5) 0.0383(5) 0.0250(4) -0.0069(4) -0.0023(4) -0.0205(4)

loop_
_atom_type_symbol
_atom_type_description
_atom_type_scat_dispersion_real
_atom_type_scat_dispersion_imag
_atom_type_scat_source
C C 0.0033 0.0016 'International Tables Vol C Tables 4.2.6.8 and 6.1.1.4'
H H 0.0000 0.0000 'International Tables Vol C Tables 4.2.6.8 and 6.1.1.4'
O O 0.0106 0.0060 'International Tables Vol C Tables 4.2.6.8 and 6.1.1.4'

loop_
_geom_angle_atom_site_label_1
_geom_angle_atom_site_label_2
_geom_angle_atom_site_label_3
_geom_angle
C1 C2 C3 178.08(15)
C4 C3 C8 119.65(12)
C4 C3 C2 120.25(12)
C8 C3 C2 120.09(12)
C5 C4 C3 120.25(13)
C4 C5 C6 120.05(13)
C5 C6 C7 120.20(13)
C8 C7 C6 120.43(12)
C7 C8 C3 119.40(12)
C7 C8 C9 120.78(11)
C3 C8 C9 119.82(11)
O1 C9 C10 103.83(9)
O1 C9 C8 110.50(9)
C10 C9 C8 114.26(10)
C11 C10 C13 126.03(10)
C11 C10 C9 110.15(10)
C13 C10 C9 123.68(10)
C10 C11 C15 125.54(11)
C10 C11 C12 110.17(10)
C15 C11 C12 124.29(10)
O1 C12 C11 103.90(9)
O1 C12 C24 107.21(10)
C11 C12 C24 112.77(9)
O1 C12 C17 108.62(10)
C11 C12 C17 115.45(10)
C24 C12 C17 108.44(9)
O3 C13 O2 125.82(11)
O3 C13 C10 123.42(11)
O2 C13 C10 110.75(10)
O5 C15 O4 124.43(11)
O5 C15 C11 125.47(11)
O4 C15 C11 110.09(10)
C23 C17 C12 111.53(10)
C19 C18 C23 120.24(13)
C20 C19 C18 120.34(13)
C19 C20 C21 119.84(13)
C20 C21 C22 120.06(14)
C21 C22 C23 120.56(13)
C18 C23 C22 118.96(12)
C18 C23 C17 120.75(12)
C22 C23 C17 120.22(11)
O7 C24 O6 126.70(11)
O7 C24 C12 122.75(11)
O6 C24 C12 110.53(10)
O6 C25 C28 108.97(10)
O6 C25 C26 102.07(10)
C28 C25 C26 111.29(12)
O6 C25 C27 110.35(10)
C28 C25 C27 112.55(11)
C26 C25 C27 111.10(12)
C12 O1 C9 111.88(9)
C13 O2 C14 115.77(10)
C15 O4 C16 116.05(10)
C24 O6 C25 121.77(9)

loop_
_geom_bond_atom_site_label_1
_geom_bond_atom_site_label_2
_geom_bond_distance
C1 C2 1.190(2)
C2 C3 1.4410(19)
C3 C4 1.400(2)
C3 C8 1.4094(18)
C4 C5 1.386(2)
C5 C6 1.389(2)
C6 C7 1.3933(19)
C7 C8 1.3891(18)
C8 C9 1.5176(18)
C9 O1 1.4344(15)
C9 C10 1.5157(16)
C10 C11 1.3301(17)
C10 C13 1.4992(17)
C11 C15 1.4864(17)
C11 C12 1.5154(17)
C12 O1 1.4320(15)
C12 C24 1.5433(17)
C12 C17 1.5473(17)
C13 O3 1.2007(15)
C13 O2 1.3293(16)
C14 O2 1.4552(16)
C15 O5 1.2043(15)
C15 O4 1.3365(16)
C16 O4 1.4426(15)
C17 C23 1.5104(18)
C18 C19 1.391(2)
C18 C23 1.3927(18)
C19 C20 1.384(2)
C20 C21 1.384(2)
C21 C22 1.390(2)
C22 C23 1.3939(19)
C24 O7 1.2024(15)
C24 O6 1.3272(15)
C25 O6 1.4939(16)
C25 C28 1.515(2)
C25 C26 1.5168(19)
C25 C27 1.5188(19)

loop_
_geom_torsion_atom_site_label_1
_geom_torsion_atom_site_label_2
_geom_torsion_atom_site_label_3
_geom_torsion_atom_site_label_4
_geom_torsion
C1 C2 C3 C4 -125(4)
C1 C2 C3 C8 54(4)
C8 C3 C4 C5 -0.92(19)
C2 C3 C4 C5 178.67(12)
C3 C4 C5 C6 0.2(2)
C4 C5 C6 C7 0.3(2)
C5 C6 C7 C8 0.04(19)
C6 C7 C8 C3 -0.78(18)
C6 C7 C8 C9 178.54(11)
C4 C3 C8 C7 1.21(18)
C2 C3 C8 C7 -178.37(11)
C4 C3 C8 C9 -178.11(11)
C2 C3 C8 C9 2.31(17)
C7 C8 C9 O1 23.05(14)
C3 C8 C9 O1 -157.64(10)
C7 C8 C9 C10 -93.59(13)
C3 C8 C9 C10 85.72(14)
O1 C9 C10 C11 1.78(12)
C8 C9 C10 C11 122.21(11)
O1 C9 C10 C13 177.66(10)
C8 C9 C10 C13 -61.91(14)
C13 C10 C11 C15 3.13(19)
C9 C10 C11 C15 178.89(10)
C13 C10 C11 C12 -176.03(10)
C9 C10 C11 C12 -0.27(13)
C10 C11 C12 O1 -1.35(12)
C15 C11 C12 O1 179.48(10)
C10 C11 C12 C24 -117.10(11)
C15 C11 C12 C24 63.73(14)
C10 C11 C12 C17 117.47(12)
C15 C11 C12 C17 -61.70(15)
C11 C10 C13 O3 66.17(18)
C9 C10 C13 O3 -109.05(14)
C11 C10 C13 O2 -114.69(13)
C9 C10 C13 O2 70.10(14)
C10 C11 C15 O5 -145.17(13)
C12 C11 C15 O5 33.88(18)
C10 C11 C15 O4 33.64(16)
C12 C11 C15 O4 -147.31(11)
O1 C12 C17 C23 58.62(13)
C11 C12 C17 C23 -57.56(13)
C24 C12 C17 C23 174.82(10)
C23 C18 C19 C20 -0.1(2)
C18 C19 C20 C21 0.8(2)
C19 C20 C21 C22 -0.6(2)
C20 C21 C22 C23 -0.4(2)
C19 C18 C23 C22 -0.84(19)
C19 C18 C23 C17 176.11(12)
C21 C22 C23 C18 1.1(2)
C21 C22 C23 C17 -175.89(12)
C12 C17 C23 C18 -86.13(14)
C12 C17 C23 C22 90.79(15)
O1 C12 C24 O7 33.06(15)
C11 C12 C24 O7 146.82(12)
C17 C12 C24 O7 -84.05(15)
O1 C12 C24 O6 -148.36(9)
C11 C12 C24 O6 -34.61(13)
C17 C12 C24 O6 94.53(12)
C11 C12 O1 C9 2.55(12)
C24 C12 O1 C9 122.16(10)
C17 C12 O1 C9 -120.85(10)
C10 C9 O1 C12 -2.70(11)
C8 C9 O1 C12 -125.64(10)
O3 C13 O2 C14 1.39(17)
C10 C13 O2 C14 -177.73(10)
O5 C15 O4 C16 1.12(17)
C11 C15 O4 C16 -177.70(10)
O7 C24 O6 C25 -2.34(19)
C12 C24 O6 C25 179.15(9)
C28 C25 O6 C24 -62.36(14)
C26 C25 O6 C24 179.86(11)
C27 C25 O6 C24 61.69(15)
